data_4025399
loop_
_publ_author_name
'Akio Kamimura'
'Toshiki Nakano'

_publ_section_title
;
 Use of the Diels-Alder Adduct of Pyrrole in Organic Synthesis. Formal
 Racemic Synthesis of Tamiflu
;
_journal_name_full 'Journal of Organic Chemistry'
_journal_page_first 3133
_journal_page_last 3136
_journal_paper_doi 10.1021/jo1002856
_journal_volume 75
_journal_year 2010
_chemical_formula_moiety 'C13 H18 N O7 S '
_chemical_formula_sum 'C13 H18 N O7 S'
_chemical_formula_weight 332.35
_space_group_IT_number 14
_symmetry_cell_setting monoclinic
_symmetry_Int_Tables_number 14
_symmetry_space_group_name_Hall '-P 2yn'
_symmetry_space_group_name_H-M 'P 1 21/n 1'
_cell_angle_alpha 90.0000
_cell_angle_beta 97.1384(15)
_cell_angle_gamma 90.0000
_cell_formula_units_Z 4
_cell_length_a 9.7257(5)
_cell_length_b 8.5132(4)
_cell_length_c 18.6413(9)
_cell_measurement_reflns_used 8786
_cell_measurement_temperature 296.1
_cell_measurement_theta_max 27.4
_cell_measurement_theta_min 3.2
_cell_volume 1531.48(13)
_computing_cell_refinement PROCESS-AUTO
_computing_data_collection PROCESS-AUTO
_computing_data_reduction CrystalStructure
_computing_publication_material 'CrystalStructure 3.8'
_computing_structure_refinement CRYSTALS
_computing_structure_solution SIR92
_diffrn_detector_area_resol_mean 10.00
_diffrn_measured_fraction_theta_full 0.999
_diffrn_measured_fraction_theta_max 0.999
_diffrn_measurement_device_type 'Rigaku RAXIS-RAPID'
_diffrn_measurement_method \w
_diffrn_radiation_type 'Mo K\a'
_diffrn_radiation_wavelength 0.71075
_diffrn_reflns_av_R_equivalents 0.056
_diffrn_reflns_limit_h_max 12
_diffrn_reflns_limit_h_min 0
_diffrn_reflns_limit_k_max 11
_diffrn_reflns_limit_k_min 0
_diffrn_reflns_limit_l_max 23
_diffrn_reflns_limit_l_min -24
_diffrn_reflns_number 3499
_diffrn_reflns_theta_full 27.44
_diffrn_reflns_theta_max 27.44
_exptl_absorpt_coefficient_mu 0.245
_exptl_absorpt_correction_type none
_exptl_crystal_colour colorless
_exptl_crystal_density_diffrn 1.441
_exptl_crystal_density_method 'not measured'
_exptl_crystal_description platelet
_exptl_crystal_F_000 700.00
_exptl_crystal_size_max 0.40
_exptl_crystal_size_mid 0.20
_exptl_crystal_size_min 0.05
_refine_diff_density_max 0.22
_refine_diff_density_min -0.34
_refine_ls_extinction_method none
_refine_ls_goodness_of_fit_ref 2.498
_refine_ls_hydrogen_treatment refall
_refine_ls_number_parameters 275
_refine_ls_number_reflns 2150
_refine_ls_R_factor_gt 0.0440
_refine_ls_shift/su_max 0.0000
_refine_ls_structure_factor_coef F
_refine_ls_weighting_details 'w = 1.0'
_refine_ls_weighting_scheme unit
_refine_ls_wR_factor_ref 0.0438
_reflns_number_gt 2136
_reflns_number_total 3499
_reflns_threshold_expression F^2^>2.0\s(F^2^)
_cod_data_source_file jo1002856_si_002.cif
_cod_data_source_block '_tn02070pr1'
_cod_original_formula_sum 'C13 H18 N O7 S '
_cod_database_code 4025399

loop_
_symmetry_equiv_pos_site_id
_symmetry_equiv_pos_as_xyz
1 +X,+Y,+Z
2 1/2-X,1/2+Y,1/2-Z
3 -X,-Y,-Z
4 1/2+X,1/2-Y,1/2+Z

loop_
_atom_site_label
_atom_site_type_symbol
_atom_site_fract_x
_atom_site_fract_y
_atom_site_fract_z
_atom_site_U_iso_or_equiv
_atom_site_adp_type
_atom_site_occupancy
_atom_site_symmetry_multiplicity
_atom_site_calc_flag
_atom_site_refinement_flags
_atom_site_disorder_assembly
_atom_site_disorder_group
S(1) S 0.37429(9) -0.13655(10) 0.33679(4) 0.0396(2) Uani 1.00 1 d . . .
O(2) O 0.3789(2) -0.0252(2) 0.40529(11) 0.0368(5) Uani 1.00 1 d . . .
O(3) O 0.1537(2) 0.0962(2) 0.53360(11) 0.0445(6) Uani 1.00 1 d . . .
O(4) O 0.5019(2) 0.3039(2) 0.34229(11) 0.0426(6) Uani 1.00 1 d . . .
O(5) O 0.2872(3) -0.0681(3) 0.27766(12) 0.0604(8) Uani 1.00 1 d . . .
O(6) O 0.5854(2) 0.3384(3) 0.46114(12) 0.0524(7) Uani 1.00 1 d . . .
O(7) O -0.0229(2) 0.2522(3) 0.55216(15) 0.0649(8) Uani 1.00 1 d . . .
O(8) O 0.5167(2) -0.1656(3) 0.33014(15) 0.0630(8) Uani 1.00 1 d . . .
N(9) N 0.3554(2) 0.3065(3) 0.42328(13) 0.0342(6) Uani 1.00 1 d . . .
C(10) C 0.4920(3) 0.3149(3) 0.41340(16) 0.0364(8) Uani 1.00 1 d . . .
C(11) C 0.6375(3) 0.3122(3) 0.31401(17) 0.0377(8) Uani 1.00 1 d . . .
C(12) C 0.2531(3) 0.0591(3) 0.41871(16) 0.0334(8) Uani 1.00 1 d . . .
C(13) C 0.2451(3) 0.2180(3) 0.37939(16) 0.0339(8) Uani 1.00 1 d . . .
C(14) C 0.2784(3) 0.1090(3) 0.49900(16) 0.0350(8) Uani 1.00 1 d . . .
C(15) C 0.1564(3) 0.3432(4) 0.48109(18) 0.0414(9) Uani 1.00 1 d . . .
C(16) C 0.2982(4) -0.3085(4) 0.3643(2) 0.0473(10) Uani 1.00 1 d . . .
C(17) C 0.3085(3) 0.2871(3) 0.49383(16) 0.0352(8) Uani 1.00 1 d . . .
C(18) C 0.5936(4) 0.2995(6) 0.2332(2) 0.0574(12) Uani 1.00 1 d . . .
C(19) C 0.1161(3) 0.3057(4) 0.39893(19) 0.0426(9) Uani 1.00 1 d . . .
C(20) C 0.7264(4) 0.1754(4) 0.3427(2) 0.0494(11) Uani 1.00 1 d . . .
C(21) C 0.7080(5) 0.4676(5) 0.3336(2) 0.0598(13) Uani 1.00 1 d . . .
C(22) C 0.0827(3) 0.2344(4) 0.52601(18) 0.0448(9) Uani 1.00 1 d . . .
H(1) H 0.532(4) 0.390(5) 0.217(2) 0.070(12) Uiso 1.00 1 c . . .
H(2) H 0.675(4) 0.306(4) 0.2081(19) 0.064(11) Uiso 1.00 1 c . . .
H(3) H 0.543(3) 0.202(4) 0.2213(19) 0.056(11) Uiso 1.00 1 c . . .
H(4) H 0.646(4) 0.551(5) 0.320(2) 0.082(15) Uiso 1.00 1 c . . .
H(5) H 0.789(4) 0.476(4) 0.308(2) 0.078(13) Uiso 1.00 1 c . . .
H(6) H 0.741(3) 0.470(4) 0.389(2) 0.073(12) Uiso 1.00 1 c . . .
H(7) H 0.680(4) 0.075(5) 0.335(2) 0.074(13) Uiso 1.00 1 c . . .
H(8) H 0.759(3) 0.187(4) 0.397(2) 0.059(11) Uiso 1.00 1 c . . .
H(9) H 0.808(4) 0.172(4) 0.318(2) 0.070(12) Uiso 1.00 1 c . . .
H(10) H 0.298(3) -0.376(4) 0.324(2) 0.066(11) Uiso 1.00 1 c . . .
H(11) H 0.351(3) -0.340(4) 0.410(2) 0.064(11) Uiso 1.00 1 c . . .
H(12) H 0.201(4) -0.281(4) 0.3728(19) 0.060(11) Uiso 1.00 1 c . . .
H(13) H 0.170(3) -0.011(3) 0.4074(15) 0.034(8) Uiso 1.00 1 c . . .
H(14) H 0.252(3) 0.215(3) 0.3270(16) 0.038(8) Uiso 1.00 1 c . . .
H(15) H 0.355(3) 0.048(3) 0.5268(15) 0.034(8) Uiso 1.00 1 c . . .
H(16) H 0.142(3) 0.448(4) 0.4922(16) 0.043(9) Uiso 1.00 1 c . . .
H(17) H 0.030(3) 0.241(4) 0.3887(17) 0.050(9) Uiso 1.00 1 c . . .
H(18) H 0.101(3) 0.407(4) 0.3698(18) 0.062(11) Uiso 1.00 1 c . . .
H(19) H 0.370(3) 0.335(3) 0.5342(16) 0.037(8) Uiso 1.00 1 c . . .

loop_
_atom_site_aniso_label
_atom_site_aniso_U_11
_atom_site_aniso_U_22
_atom_site_aniso_U_33
_atom_site_aniso_U_12
_atom_site_aniso_U_13
_atom_site_aniso_U_23
S(1) 0.0500(5) 0.0315(3) 0.0389(4) -0.0028(3) 0.0123(3) -0.0050(3)
O(2) 0.0383(12) 0.0319(11) 0.0399(11) 0.0033(9) 0.0043(9) -0.0066(9)
O(3) 0.0491(14) 0.0446(13) 0.0431(12) -0.0021(11) 0.0191(10) 0.0069(10)
O(4) 0.0329(11) 0.0643(15) 0.0323(11) 0.0009(11) 0.0101(9) 0.0009(10)
O(5) 0.099(2) 0.0469(15) 0.0325(12) 0.0062(14) -0.0044(12) -0.0009(11)
O(6) 0.0381(13) 0.0813(19) 0.0372(12) -0.0088(13) 0.0026(10) -0.0067(12)
O(7) 0.0498(16) 0.0791(19) 0.0722(17) 0.0013(14) 0.0326(13) -0.0008(15)
O(8) 0.0520(15) 0.0543(16) 0.0902(19) -0.0057(12) 0.0379(14) -0.0217(14)
N(9) 0.0355(14) 0.0335(13) 0.0350(13) -0.0026(11) 0.0102(10) -0.0034(11)
C(10) 0.0390(18) 0.0337(16) 0.0385(16) -0.0025(14) 0.0126(14) 0.0004(13)
C(11) 0.0365(17) 0.0403(17) 0.0389(16) -0.0028(14) 0.0156(13) 0.0004(14)
C(12) 0.0344(17) 0.0307(16) 0.0353(16) -0.0005(13) 0.0054(13) -0.0012(13)
C(13) 0.0313(16) 0.0384(17) 0.0318(15) -0.0003(13) 0.0024(12) 0.0041(13)
C(14) 0.0358(16) 0.0382(17) 0.0322(15) 0.0019(14) 0.0085(13) 0.0023(13)
C(15) 0.0431(19) 0.0365(19) 0.0475(18) 0.0053(15) 0.0170(14) -0.0027(15)
C(16) 0.060(2) 0.0355(18) 0.048(2) -0.0092(17) 0.0135(19) -0.0066(16)
C(17) 0.0351(17) 0.0383(17) 0.0336(16) -0.0020(14) 0.0100(13) -0.0074(13)
C(18) 0.055(2) 0.079(3) 0.041(2) 0.005(2) 0.0149(18) 0.002(2)
C(19) 0.0359(18) 0.0432(19) 0.0488(19) 0.0050(16) 0.0058(15) 0.0056(16)
C(20) 0.046(2) 0.046(2) 0.057(2) 0.0037(18) 0.0115(18) 0.0036(18)
C(21) 0.069(2) 0.049(2) 0.067(2) -0.014(2) 0.030(2) -0.002(2)
C(22) 0.042(2) 0.052(2) 0.0426(18) -0.0016(16) 0.0128(15) -0.0040(16)

loop_
_atom_type_symbol
_atom_type_description
_atom_type_scat_dispersion_real
_atom_type_scat_dispersion_imag
_atom_type_scat_source
C C 0.003 0.002
;
International Tables for Crystallography
(1992, Vol. C, Tables 4.2.6.8 and 6.1.1.4)
;
H H 0.000 0.000
;
International Tables for Crystallography
(1992, Vol. C, Table 6.1.1.4)
;
O O 0.011 0.006
;
International Tables for Crystallography
(1992, Vol. C, Tables 4.2.6.8 and 6.1.1.4)
;
N N 0.006 0.003
;
International Tables for Crystallography
(1992, Vol. C, Tables 4.2.6.8 and 6.1.1.4)
;
S S 0.125 0.123
;
International Tables for Crystallography
(1992, Vol. C, Tables 4.2.6.8 and 6.1.1.4)
;

loop_
_geom_angle_atom_site_label_1
_geom_angle_atom_site_label_2
_geom_angle_atom_site_label_3
_geom_angle
_geom_angle_publ_flag
_geom_angle_site_symmetry_1
_geom_angle_site_symmetry_2
_geom_angle_site_symmetry_3
. . . . . . . .

loop_
_geom_bond_atom_site_label_1
_geom_bond_atom_site_label_2
_geom_bond_distance
_geom_bond_publ_flag
_geom_bond_site_symmetry_1
_geom_bond_site_symmetry_2
. . . . . .

loop_
_geom_contact_atom_site_label_1
_geom_contact_atom_site_label_2
_geom_contact_distance
_geom_contact_publ_flag
_geom_contact_site_symmetry_1
_geom_contact_site_symmetry_2
. . . . . .

loop_
_geom_torsion_atom_site_label_1
_geom_torsion_atom_site_label_2
_geom_torsion_atom_site_label_3
_geom_torsion_atom_site_label_4
_geom_torsion
_geom_torsion_publ_flag
_geom_torsion_site_symmetry_1
_geom_torsion_site_symmetry_2
_geom_torsion_site_symmetry_3
_geom_torsion_site_symmetry_4
. . . . . . . . . .
